data_1573806
loop_
_publ_author_name
'Dadgaryeganeh, Reza'
'LeBlanc, Jesse'
'Pradhan, Ekadashi'
'Miao, Dandan'
'Hussein, Amaar'
'Hunter, Howard N.'
'Zeng, Tao'
'Romero-Nieto, Carlos'
'Baumgartner, Thomas'

_publ_section_title
;
 From flat to twisted -- multifunctional phosphacyclic nanocarbons based
 on Vat Orange 3
;
_journal_name_full 'Chemical Science'
_journal_paper_doi 10.1039/D4SC07106A
_journal_year 2025
_chemical_formula_moiety 'C65.974 H69.921 O4 P2 S2, 2(C H Cl3)'
_chemical_formula_sum 'C69.07 H62 Cl6 O4 P2 S2'
_chemical_formula_weight 1294.78
_space_group_crystal_system monoclinic
_space_group_IT_number 14
_space_group_name_Hall '-P 2yn'
_space_group_name_H-M_alt 'P 1 21/n 1'
_atom_sites_solution_hydrogens mixed
_audit_creation_date 2024-06-24
_audit_creation_method
;
Olex2 1.5
(compiled 2023.03.06 svn.rbb2c1857 for OlexSys, GUI svn.r6748)
;
_audit_update_record
;
2024-07-12 deposited with the CCDC.	2025-01-08 downloaded from the CCDC.
;
_cell_angle_alpha 90
_cell_angle_beta 95.775(4)
_cell_angle_gamma 90
_cell_formula_units_Z 2
_cell_length_a 13.3952(16)
_cell_length_b 7.8096(9)
_cell_length_c 30.550(4)
_cell_measurement_reflns_used 5072
_cell_measurement_temperature 173(2)
_cell_measurement_theta_max 25.66
_cell_measurement_theta_min 2.40
_cell_volume 3179.7(7)
_computing_cell_refinement 'SAINT V8.40B (?, 2016)'
_computing_data_reduction 'SAINT V8.40B (?, 2016)'
_computing_molecular_graphics 'Olex2 1.5 (Dolomanov et al., 2009)'
_computing_publication_material 'Olex2 1.5 (Dolomanov et al., 2009)'
_computing_structure_refinement 'XL  (Sheldrick, 2008)'
_computing_structure_solution 'SHELXT 2018/2 (Sheldrick, 2018)'
_diffrn_ambient_temperature 173.00
_diffrn_measured_fraction_theta_full 0.999
_diffrn_measured_fraction_theta_max 0.999
_diffrn_measurement_device_type 'Bruker APEX-II CCD'
_diffrn_measurement_method '\f and \w scans'
_diffrn_radiation_type MoK\a
_diffrn_radiation_wavelength 0.71073
_diffrn_reflns_av_R_equivalents 0.1791
_diffrn_reflns_av_unetI/netI 0.1065
_diffrn_reflns_Laue_measured_fraction_full 0.999
_diffrn_reflns_Laue_measured_fraction_max 0.999
_diffrn_reflns_limit_h_max 16
_diffrn_reflns_limit_h_min -16
_diffrn_reflns_limit_k_max 9
_diffrn_reflns_limit_k_min -9
_diffrn_reflns_limit_l_max 36
_diffrn_reflns_limit_l_min -36
_diffrn_reflns_number 43061
_diffrn_reflns_point_group_measured_fraction_full 0.999
_diffrn_reflns_point_group_measured_fraction_max 0.999
_diffrn_reflns_theta_full 25.219
_diffrn_reflns_theta_max 25.219
_diffrn_reflns_theta_min 2.400
_diffrn_source_current 20.0
_diffrn_source_power 1.0
_diffrn_source_voltage 50.0
_diffrn_standards_number 0
_exptl_absorpt_coefficient_mu 0.435
_exptl_absorpt_correction_T_max 0.7453
_exptl_absorpt_correction_T_min 0.4868
_exptl_absorpt_correction_type none
_exptl_absorpt_process_details
;
SADABS-2016/2 (Bruker,2016/2) was used for absorption correction.
wR2(int) was 0.1110 before and 0.0896 after correction.
The Ratio of minimum to maximum transmission is 0.6532.
The \l/2 correction factor is Not present.
;
_exptl_crystal_colour orange
_exptl_crystal_colour_primary orange
_exptl_crystal_density_diffrn 1.352
_exptl_crystal_description needle
_exptl_crystal_F_000 1345
_exptl_crystal_size_max 0.2
_exptl_crystal_size_mid 0.05
_exptl_crystal_size_min 0.05
_refine_diff_density_max 0.839
_refine_diff_density_min -0.860
_refine_diff_density_rms 0.084
_refine_ls_extinction_method none
_refine_ls_goodness_of_fit_ref 1.065
_refine_ls_hydrogen_treatment mixed
_refine_ls_matrix_type full
_refine_ls_number_parameters 400
_refine_ls_number_reflns 5745
_refine_ls_number_restraints 0
_refine_ls_restrained_S_all 1.065
_refine_ls_R_factor_all 0.1722
_refine_ls_R_factor_gt 0.0997
_refine_ls_shift/su_max 0.000
_refine_ls_shift/su_mean 0.000
_refine_ls_structure_factor_coef Fsqd
_refine_ls_weighting_details 'w=1/[\s^2^(Fo^2^)+19.3946P] where P=(Fo^2^+2Fc^2^)/3'
_refine_ls_weighting_scheme calc
_refine_ls_wR_factor_gt 0.1631
_refine_ls_wR_factor_ref 0.1927
_reflns_Friedel_coverage 0.000
_reflns_number_gt 3452
_reflns_number_total 5745
_reflns_threshold_expression 'I > 2\s(I)'
_cod_data_source_file d4sc07106a2.cif
_cod_data_source_block 13_a_reza_82_a
_cod_database_code 1573806
_shelx_shelxl_version_number 2018/3
_shelx_space_group_comment
;
The symmetry employed for this shelxl refinement is uniquely defined
by the following loop, which should always be used as a source of
symmetry information in preference to the above space-group names.
They are only intended as comments.
;
_shelx_estimated_absorpt_t_max 0.979
_shelx_estimated_absorpt_t_min 0.918
_olex2_refinement_description
;
1. Fixed Uiso
 At 1.2 times of:
  All C(H) groups, All C(H,H) groups
 At 1.5 times of:
  All C(H,H,H) groups
2. Others
 Sof(C35)=Sof(H35A)=Sof(H35B)=Sof(H35C)=FVAR(1)
 Sof(C36)=Sof(H36A)=Sof(H36B)=Sof(H36C)=FVAR(2)
 Fixed Sof: C1(0.5) H1A(0.5) H1B(0.5) C34(0.5) H34A(0.5) H34B(0.5)
3.a Ternary CH refined with riding coordinates:
 C33(H33)
3.b Secondary CH2 refined with riding coordinates:
 C3(H3A,H3B), C4(H4A,H4B), C5(H5A,H5B), C6(H6A,H6B), C7(H7A,H7B), C8(H8A,H8B),
 C9(H9A,H9B), C10(H10A,H10B), C11(H11A,H11B), C1(H1A,H1B), C34(H34A,H34B)
3.c Aromatic/amide H refined with riding coordinates:
 C21(H21), C22(H22), C24(H24), C26(H26), C27(H27), C28(H28), C29(H29),
 C30(H30), C31(H31), C32(H32)
3.d Idealised Me refined as rotating group:
 C35(H35A,H35B,H35C), C36(H36A,H36B,H36C)
;
_olex2_submission_special_instructions 'No special instructions were received'

loop_
_space_group_symop_operation_xyz
'x, y, z'
'-x+1/2, y+1/2, -z+1/2'
'-x, -y, -z'
'x-1/2, -y-1/2, z-1/2'

loop_
_atom_site_label
_atom_site_type_symbol
_atom_site_fract_x
_atom_site_fract_y
_atom_site_fract_z
_atom_site_U_iso_or_equiv
_atom_site_adp_type
_atom_site_occupancy
_atom_site_site_symmetry_order
_atom_site_calc_flag
_atom_site_refinement_flags_posn
_atom_site_refinement_flags_adp
_atom_site_refinement_flags_occupancy
_atom_site_disorder_assembly
_atom_site_disorder_group
S1 S 0.67255(14) 0.3570(2) 0.42401(5) 0.0398(5) Uani 1 1 d . . . . .
Cl2 Cl 0.45586(17) 0.2314(3) 0.25045(8) 0.0750(7) Uani 1 1 d . . . . .
P1 P 0.55746(13) 0.7114(2) 0.32494(5) 0.0289(4) Uani 1 1 d . . . . .
O1 O 0.6806(3) 0.6789(5) 0.56543(12) 0.0280(10) Uani 1 1 d . . . . .
O2 O 0.4869(3) 0.6684(6) 0.28588(13) 0.0388(11) Uani 1 1 d . . . . .
Cl3 Cl 0.3228(3) 0.3881(5) 0.18457(9) 0.1444(16) Uani 1 1 d . . . . .
Cl4 Cl 0.2599(2) 0.3406(4) 0.27010(13) 0.1261(13) Uani 1 1 d . . . . .
C2 C 0.9918(7) -0.5813(13) 0.4116(3) 0.058(2) Uani 1 1 d . . . . .
C3 C 0.9344(6) -0.4181(9) 0.4126(2) 0.0457(19) Uani 1 1 d . . . . .
H3A H 0.865349 -0.437796 0.398789 0.055 Uiso 1 1 calc R U . . .
H3B H 0.966007 -0.331848 0.394679 0.055 Uiso 1 1 calc R U . . .
C4 C 0.9286(5) -0.3450(8) 0.4586(2) 0.0356(16) Uani 1 1 d . . . . .
H4A H 0.997572 -0.334459 0.473388 0.043 Uiso 1 1 calc R U . . .
H4B H 0.891854 -0.426953 0.475763 0.043 Uiso 1 1 calc R U . . .
C5 C 0.8772(5) -0.1703(8) 0.4593(2) 0.0385(17) Uani 1 1 d . . . . .
H5A H 0.914809 -0.087875 0.442597 0.046 Uiso 1 1 calc R U . . .
H5B H 0.808785 -0.180357 0.443911 0.046 Uiso 1 1 calc R U . . .
C6 C 0.8692(5) -0.0980(8) 0.5051(2) 0.0365(16) Uani 1 1 d . . . . .
H6A H 0.832500 -0.180446 0.522131 0.044 Uiso 1 1 calc R U . . .
H6B H 0.937510 -0.084283 0.520362 0.044 Uiso 1 1 calc R U . . .
C7 C 0.8156(5) 0.0739(8) 0.5039(2) 0.0343(16) Uani 1 1 d . . . . .
H7A H 0.748350 0.059792 0.487634 0.041 Uiso 1 1 calc R U . . .
H7B H 0.853474 0.155913 0.487220 0.041 Uiso 1 1 calc R U . . .
C8 C 0.8028(5) 0.1513(8) 0.5490(2) 0.0363(16) Uani 1 1 d . . . . .
H8A H 0.770141 0.066278 0.566903 0.044 Uiso 1 1 calc R U . . .
H8B H 0.869748 0.177441 0.564283 0.044 Uiso 1 1 calc R U . . .
C9 C 0.7404(5) 0.3136(8) 0.5455(2) 0.0354(16) Uani 1 1 d . . . . .
H9A H 0.677071 0.289466 0.526920 0.042 Uiso 1 1 calc R U . . .
H9B H 0.777190 0.401601 0.530257 0.042 Uiso 1 1 calc R U . . .
C10 C 0.7143(5) 0.3879(8) 0.58915(19) 0.0328(15) Uani 1 1 d . . . . .
H10A H 0.689012 0.294697 0.607019 0.039 Uiso 1 1 calc R U . . .
H10B H 0.776204 0.433677 0.605439 0.039 Uiso 1 1 calc R U . . .
C11 C 0.6372(5) 0.5277(8) 0.5840(2) 0.0339(16) Uani 1 1 d . . . . .
H11A H 0.578226 0.488794 0.564433 0.041 Uiso 1 1 calc R U . . .
H11B H 0.614614 0.556028 0.613050 0.041 Uiso 1 1 calc R U . . .
C12 C 0.6129(4) 0.8007(7) 0.54888(18) 0.0254(14) Uani 1 1 d . . . . .
C13 C 0.5846(4) 0.8064(7) 0.50368(17) 0.0240(13) Uani 1 1 d . . . . .
C14 C 0.5191(4) 0.9389(7) 0.48614(18) 0.0237(13) Uani 1 1 d . . . . .
C15 C 0.4251(4) 1.0792(7) 0.42220(17) 0.0219(13) Uani 1 1 d . . . . .
C16 C 0.4921(4) 0.9468(8) 0.43990(18) 0.0245(14) Uani 1 1 d . . . . .
C17 C 0.5306(4) 0.8248(7) 0.41105(18) 0.0257(14) Uani 1 1 d . . . . .
C18 C 0.5038(4) 0.8396(7) 0.36535(17) 0.0260(14) Uani 1 1 d . . . . .
C19 C 0.6095(5) 0.5367(8) 0.35684(19) 0.0284(14) Uani 1 1 d . . . . .
C20 C 0.6219(5) 0.5442(7) 0.40240(19) 0.0275(14) Uani 1 1 d . . . . .
C21 C 0.6782(5) 0.2717(9) 0.3725(2) 0.0421(17) Uani 1 1 d . . . . .
H21 H 0.703367 0.160362 0.367599 0.050 Uiso 1 1 calc R U . . .
C22 C 0.6438(5) 0.3776(8) 0.33994(19) 0.0333(16) Uani 1 1 d . . . . .
H22 H 0.642116 0.350966 0.309531 0.040 Uiso 1 1 calc R U . . .
C23 C 0.5930(4) 0.6851(7) 0.43012(18) 0.0255(14) Uani 1 1 d . . . . .
C24 C 0.6191(4) 0.6815(8) 0.47472(18) 0.0275(14) Uani 1 1 d . . . . .
H24 H 0.661726 0.592367 0.486725 0.033 Uiso 1 1 calc R U . . .
C25 C 0.6616(5) 0.8343(7) 0.30924(18) 0.0279(14) Uani 1 1 d . . . . .
C26 C 0.6504(5) 0.9310(8) 0.2710(2) 0.0372(17) Uani 1 1 d . . . . .
H26 H 0.587826 0.931995 0.253315 0.045 Uiso 1 1 calc R U . . .
C27 C 0.7296(6) 1.0258(9) 0.2583(2) 0.047(2) Uani 1 1 d . . . . .
H27 H 0.720510 1.092698 0.232247 0.057 Uiso 1 1 calc R U . . .
C28 C 0.8211(6) 1.0249(9) 0.2828(2) 0.0465(19) Uani 1 1 d . . . . .
H28 H 0.875363 1.089185 0.273452 0.056 Uiso 1 1 calc R U . . .
C29 C 0.8339(5) 0.9296(9) 0.3212(2) 0.0439(18) Uani 1 1 d . . . . .
H29 H 0.897002 0.928944 0.338447 0.053 Uiso 1 1 calc R U . . .
C30 C 0.7546(5) 0.8352(8) 0.3344(2) 0.0357(16) Uani 1 1 d . . . . .
H30 H 0.763614 0.770385 0.360774 0.043 Uiso 1 1 calc R U . . .
C31 C 0.4363(5) 0.9666(8) 0.34900(19) 0.0302(15) Uani 1 1 d . . . . .
H31 H 0.418361 0.973787 0.318168 0.036 Uiso 1 1 calc R U . . .
C32 C 0.3955(5) 1.0809(8) 0.37614(18) 0.0314(15) Uani 1 1 d . . . . .
H32 H 0.347212 1.161681 0.364168 0.038 Uiso 1 1 calc R U . . .
C33 C 0.3622(6) 0.3839(10) 0.2402(2) 0.053(2) Uani 1 1 d . . . . .
H33 H 0.390224 0.498741 0.249164 0.064 Uiso 1 1 calc R U . . .
C35 C 1.0657(13) -0.779(3) 0.3566(6) 0.084(8) Uani 0.58(2) 1 d . . P A 1
H35A H 1.068285 -0.807875 0.325509 0.127 Uiso 0.58(2) 1 calc R U P A 1
H35B H 1.035734 -0.873858 0.371590 0.127 Uiso 0.58(2) 1 calc R U P A 1
H35C H 1.133815 -0.757640 0.370375 0.127 Uiso 0.58(2) 1 calc R U P A 1
C36 C 1.039(2) -0.618(4) 0.3381(9) 0.083(12) Uani 0.41(3) 1 d . . P B 2
H36A H 1.053339 -0.702797 0.316024 0.125 Uiso 0.41(3) 1 calc R U P B 2
H36B H 1.102026 -0.571834 0.352409 0.125 Uiso 0.41(3) 1 calc R U P B 2
H36C H 0.999062 -0.524384 0.323796 0.125 Uiso 0.41(3) 1 calc R U P B 2
C1 C 1.000(2) -0.614(3) 0.3602(9) 0.054(6) Uani 0.5 1 d . . P A 1
H1A H 0.932908 -0.629948 0.344315 0.065 Uiso 0.5 1 calc R U P A 1
H1B H 1.032609 -0.514254 0.347152 0.065 Uiso 0.5 1 calc R U P A 1
C34 C 0.9842(19) -0.696(3) 0.3701(9) 0.064(7) Uani 0.5 1 d . . P B 2
H34A H 1.012190 -0.810994 0.377677 0.077 Uiso 0.5 1 calc R U P B 2
H34B H 0.913021 -0.709951 0.358363 0.077 Uiso 0.5 1 calc R U P B 2
H2A H 1.066(6) -0.569(9) 0.423(2) 0.06(2) Uiso 1 1 d . . . . .
H2B H 0.957(7) -0.654(11) 0.427(3) 0.08(4) Uiso 1 1 d . . . . .

loop_
_atom_site_aniso_label
_atom_site_aniso_U_11
_atom_site_aniso_U_22
_atom_site_aniso_U_33
_atom_site_aniso_U_23
_atom_site_aniso_U_13
_atom_site_aniso_U_12
S1 0.0590(12) 0.0282(9) 0.0321(9) -0.0003(8) 0.0048(8) 0.0096(9)
Cl2 0.0677(15) 0.0585(14) 0.0949(17) 0.0163(13) -0.0108(12) 0.0113(12)
P1 0.0383(10) 0.0262(8) 0.0225(8) -0.0033(7) 0.0056(7) -0.0013(8)
O1 0.035(2) 0.024(2) 0.025(2) 0.0037(18) 0.0023(18) 0.001(2)
O2 0.043(3) 0.042(3) 0.030(2) -0.009(2) -0.002(2) -0.008(2)
Cl3 0.181(3) 0.163(3) 0.0726(18) -0.039(2) -0.069(2) 0.083(3)
Cl4 0.085(2) 0.086(2) 0.215(4) 0.008(2) 0.055(2) -0.0069(17)
C2 0.044(6) 0.062(6) 0.067(6) -0.030(5) 0.005(5) 0.010(5)
C3 0.048(5) 0.051(5) 0.038(4) -0.005(4) 0.007(3) -0.003(4)
C4 0.042(4) 0.029(4) 0.037(4) -0.003(3) 0.006(3) -0.002(3)
C5 0.043(4) 0.032(4) 0.040(4) 0.001(3) 0.006(3) 0.003(3)
C6 0.040(4) 0.034(4) 0.035(4) 0.001(3) -0.002(3) 0.001(3)
C7 0.033(4) 0.031(4) 0.038(4) 0.005(3) 0.003(3) 0.003(3)
C8 0.038(4) 0.025(3) 0.046(4) 0.006(3) 0.002(3) 0.003(3)
C9 0.042(4) 0.028(4) 0.036(4) 0.005(3) 0.001(3) -0.001(3)
C10 0.035(4) 0.032(4) 0.032(3) 0.008(3) 0.005(3) 0.005(3)
C11 0.035(4) 0.030(4) 0.037(4) 0.009(3) 0.009(3) -0.002(3)
C12 0.030(4) 0.022(3) 0.025(3) 0.007(3) 0.006(3) 0.002(3)
C13 0.031(3) 0.021(3) 0.021(3) 0.003(3) 0.006(2) 0.004(3)
C14 0.031(4) 0.019(3) 0.021(3) -0.001(2) 0.006(3) -0.003(3)
C15 0.028(3) 0.019(3) 0.020(3) -0.003(2) 0.007(2) 0.003(3)
C16 0.024(3) 0.027(3) 0.024(3) 0.001(3) 0.007(3) -0.005(3)
C17 0.027(3) 0.024(3) 0.026(3) 0.000(3) 0.005(3) -0.002(3)
C18 0.038(4) 0.021(3) 0.018(3) 0.002(3) 0.004(3) -0.004(3)
C19 0.035(4) 0.024(3) 0.028(3) -0.001(3) 0.009(3) 0.000(3)
C20 0.032(4) 0.024(3) 0.027(3) -0.006(3) 0.004(3) 0.002(3)
C21 0.054(5) 0.027(4) 0.045(4) -0.014(3) 0.006(3) 0.001(3)
C22 0.049(4) 0.029(4) 0.021(3) -0.007(3) 0.001(3) -0.002(3)
C23 0.033(4) 0.021(3) 0.024(3) 0.004(3) 0.007(3) 0.002(3)
C24 0.029(4) 0.027(4) 0.026(3) 0.003(3) 0.003(3) 0.002(3)
C25 0.042(4) 0.021(3) 0.022(3) -0.004(3) 0.012(3) 0.006(3)
C26 0.045(4) 0.036(4) 0.031(4) 0.004(3) 0.010(3) 0.007(3)
C27 0.069(6) 0.044(4) 0.032(4) 0.018(3) 0.019(4) 0.005(4)
C28 0.049(5) 0.044(4) 0.050(5) -0.003(4) 0.021(4) -0.008(4)
C29 0.043(5) 0.043(4) 0.045(4) 0.000(4) 0.001(3) -0.008(4)
C30 0.046(4) 0.037(4) 0.025(3) 0.005(3) 0.008(3) -0.001(3)
C31 0.044(4) 0.031(4) 0.015(3) 0.001(3) 0.000(3) -0.003(3)
C32 0.041(4) 0.032(4) 0.022(3) 0.000(3) 0.004(3) 0.001(3)
C33 0.055(5) 0.047(5) 0.054(5) -0.002(4) -0.015(4) -0.003(4)
C35 0.083(14) 0.082(16) 0.086(13) -0.039(12) -0.002(10) 0.020(11)
C36 0.11(3) 0.09(3) 0.048(17) -0.033(16) 0.015(15) -0.010(19)
C1 0.075(17) 0.028(11) 0.059(16) -0.028(12) 0.009(11) -0.008(12)
C34 0.055(14) 0.042(13) 0.091(18) -0.030(15) -0.013(12) 0.006(13)

loop_
_atom_type_symbol
_atom_type_description
_atom_type_scat_dispersion_real
_atom_type_scat_dispersion_imag
_atom_type_scat_source
C C 0.0033 0.0016 'International Tables Vol C Tables 4.2.6.8 and 6.1.1.4'
H H 0.0000 0.0000 'International Tables Vol C Tables 4.2.6.8 and 6.1.1.4'
Cl Cl 0.1484 0.1585 'International Tables Vol C Tables 4.2.6.8 and 6.1.1.4'
O O 0.0106 0.0060 'International Tables Vol C Tables 4.2.6.8 and 6.1.1.4'
P P 0.1023 0.0942 'International Tables Vol C Tables 4.2.6.8 and 6.1.1.4'
S S 0.1246 0.1234 'International Tables Vol C Tables 4.2.6.8 and 6.1.1.4'

loop_
_geom_angle_atom_site_label_1
_geom_angle_atom_site_label_2
_geom_angle_atom_site_label_3
_geom_angle
_geom_angle_site_symmetry_1
_geom_angle_site_symmetry_3
_geom_angle_publ_flag
C20 S1 C21 91.7(3) . . ?
O2 P1 C18 114.4(3) . . ?
O2 P1 C19 116.7(3) . . ?
O2 P1 C25 110.8(3) . . ?
C18 P1 C25 105.1(3) . . ?
C19 P1 C18 102.3(3) . . ?
C19 P1 C25 106.5(3) . . ?
C12 O1 C11 115.5(4) . . ?
C3 C2 C1 104.1(11) . . ?
C3 C2 C34 121.5(12) . . ?
C3 C2 H2A 113(4) . . ?
C3 C2 H2B 103(6) . . ?
C1 C2 H2A 101(4) . . ?
C1 C2 H2B 120(6) . . ?
C34 C2 H2A 109(4) . . ?
C34 C2 H2B 94(6) . . ?
H2A C2 H2B 115(7) . . ?
C2 C3 H3A 108.6 . . ?
C2 C3 H3B 108.6 . . ?
C2 C3 C4 114.5(6) . . ?
H3A C3 H3B 107.6 . . ?
C4 C3 H3A 108.6 . . ?
C4 C3 H3B 108.6 . . ?
C3 C4 H4A 108.7 . . ?
C3 C4 H4B 108.7 . . ?
C3 C4 C5 114.3(5) . . ?
H4A C4 H4B 107.6 . . ?
C5 C4 H4A 108.7 . . ?
C5 C4 H4B 108.7 . . ?
C4 C5 H5A 108.6 . . ?
C4 C5 H5B 108.6 . . ?
H5A C5 H5B 107.6 . . ?
C6 C5 C4 114.7(5) . . ?
C6 C5 H5A 108.6 . . ?
C6 C5 H5B 108.6 . . ?
C5 C6 H6A 109.1 . . ?
C5 C6 H6B 109.1 . . ?
H6A C6 H6B 107.8 . . ?
C7 C6 C5 112.5(5) . . ?
C7 C6 H6A 109.1 . . ?
C7 C6 H6B 109.1 . . ?
C6 C7 H7A 108.5 . . ?
C6 C7 H7B 108.5 . . ?
C6 C7 C8 115.1(5) . . ?
H7A C7 H7B 107.5 . . ?
C8 C7 H7A 108.5 . . ?
C8 C7 H7B 108.5 . . ?
C7 C8 H8A 109.2 . . ?
C7 C8 H8B 109.2 . . ?
H8A C8 H8B 107.9 . . ?
C9 C8 C7 112.2(5) . . ?
C9 C8 H8A 109.2 . . ?
C9 C8 H8B 109.2 . . ?
C8 C9 H9A 108.4 . . ?
C8 C9 H9B 108.4 . . ?
C8 C9 C10 115.5(5) . . ?
H9A C9 H9B 107.5 . . ?
C10 C9 H9A 108.4 . . ?
C10 C9 H9B 108.4 . . ?
C9 C10 H10A 108.8 . . ?
C9 C10 H10B 108.8 . . ?
H10A C10 H10B 107.7 . . ?
C11 C10 C9 113.7(5) . . ?
C11 C10 H10A 108.8 . . ?
C11 C10 H10B 108.8 . . ?
O1 C11 C10 109.5(5) . . ?
O1 C11 H11A 109.8 . . ?
O1 C11 H11B 109.8 . . ?
C10 C11 H11A 109.8 . . ?
C10 C11 H11B 109.8 . . ?
H11A C11 H11B 108.2 . . ?
O1 C12 C13 119.3(5) . . ?
O1 C12 C15 119.6(5) . 3_676 ?
C13 C12 C15 121.2(5) . 3_676 ?
C12 C13 C14 119.4(5) . . ?
C12 C13 C24 121.4(5) . . ?
C24 C13 C14 119.3(5) . . ?
C14 C14 C13 120.9(6) 3_676 . ?
C14 C14 C16 119.7(7) 3_676 . ?
C16 C14 C13 119.3(5) . . ?
C12 C15 C16 119.4(5) 3_676 . ?
C12 C15 C32 121.9(5) 3_676 . ?
C32 C15 C16 118.6(5) . . ?
C14 C16 C15 119.4(5) . . ?
C14 C16 C17 120.7(5) . . ?
C17 C16 C15 119.9(5) . . ?
C16 C17 C23 118.7(5) . . ?
C18 C17 C16 119.0(5) . . ?
C18 C17 C23 122.3(5) . . ?
C17 C18 P1 123.7(5) . . ?
C31 C18 P1 116.0(4) . . ?
C31 C18 C17 120.1(5) . . ?
C20 C19 P1 121.2(5) . . ?
C20 C19 C22 112.8(5) . . ?
C22 C19 P1 126.0(5) . . ?
C19 C20 S1 110.7(4) . . ?
C19 C20 C23 126.9(5) . . ?
C23 C20 S1 122.3(4) . . ?
S1 C21 H21 123.3 . . ?
C22 C21 S1 113.4(5) . . ?
C22 C21 H21 123.3 . . ?
C19 C22 H22 124.3 . . ?
C21 C22 C19 111.4(5) . . ?
C21 C22 H22 124.3 . . ?
C17 C23 C20 120.3(5) . . ?
C24 C23 C17 119.3(5) . . ?
C24 C23 C20 120.2(5) . . ?
C13 C24 H24 118.8 . . ?
C23 C24 C13 122.4(6) . . ?
C23 C24 H24 118.8 . . ?
C26 C25 P1 119.7(5) . . ?
C26 C25 C30 118.4(6) . . ?
C30 C25 P1 122.0(5) . . ?
C25 C26 H26 119.8 . . ?
C27 C26 C25 120.5(7) . . ?
C27 C26 H26 119.8 . . ?
C26 C27 H27 119.5 . . ?
C28 C27 C26 121.0(6) . . ?
C28 C27 H27 119.5 . . ?
C27 C28 H28 120.3 . . ?
C27 C28 C29 119.5(7) . . ?
C29 C28 H28 120.3 . . ?
C28 C29 H29 120.1 . . ?
C30 C29 C28 119.9(7) . . ?
C30 C29 H29 120.1 . . ?
C25 C30 H30 119.6 . . ?
C29 C30 C25 120.7(6) . . ?
C29 C30 H30 119.6 . . ?
C18 C31 H31 119.0 . . ?
C32 C31 C18 121.9(5) . . ?
C32 C31 H31 119.0 . . ?
C15 C32 H32 119.9 . . ?
C31 C32 C15 120.3(6) . . ?
C31 C32 H32 119.9 . . ?
Cl2 C33 Cl4 111.2(4) . . ?
Cl2 C33 H33 108.7 . . ?
Cl3 C33 Cl2 109.5(4) . . ?
Cl3 C33 Cl4 109.8(4) . . ?
Cl3 C33 H33 108.7 . . ?
Cl4 C33 H33 108.7 . . ?
H35A C35 H35B 109.5 . . ?
H35A C35 H35C 109.5 . . ?
H35B C35 H35C 109.5 . . ?
C1 C35 H35A 109.5 . . ?
C1 C35 H35B 109.5 . . ?
C1 C35 H35C 109.5 . . ?
H36A C36 H36B 109.5 . . ?
H36A C36 H36C 109.5 . . ?
H36B C36 H36C 109.5 . . ?
C34 C36 H36A 109.5 . . ?
C34 C36 H36B 109.5 . . ?
C34 C36 H36C 109.5 . . ?
C2 C1 H1A 110.3 . . ?
C2 C1 H1B 110.3 . . ?
C35 C1 C2 107.0(19) . . ?
C35 C1 H1A 110.3 . . ?
C35 C1 H1B 110.3 . . ?
H1A C1 H1B 108.6 . . ?
C2 C34 H34A 110.0 . . ?
C2 C34 H34B 110.0 . . ?
C36 C34 C2 109(2) . . ?
C36 C34 H34A 110.0 . . ?
C36 C34 H34B 110.0 . . ?
H34A C34 H34B 108.4 . . ?

loop_
_geom_bond_atom_site_label_1
_geom_bond_atom_site_label_2
_geom_bond_distance
_geom_bond_site_symmetry_2
_geom_bond_publ_flag
S1 C20 1.716(6) . ?
S1 C21 1.717(6) . ?
Cl2 C33 1.736(8) . ?
P1 O2 1.484(4) . ?
P1 C18 1.795(6) . ?
P1 C19 1.778(6) . ?
P1 C25 1.797(6) . ?
O1 C11 1.456(7) . ?
O1 C12 1.375(7) . ?
Cl3 C33 1.728(7) . ?
Cl4 C33 1.755(8) . ?
C2 C3 1.491(11) . ?
C2 C1 1.61(3) . ?
C2 C34 1.55(3) . ?
C2 H2A 1.02(7) . ?
C2 H2B 0.89(8) . ?
C3 H3A 0.9900 . ?
C3 H3B 0.9900 . ?
C3 C4 1.525(8) . ?
C4 H4A 0.9900 . ?
C4 H4B 0.9900 . ?
C4 C5 1.530(9) . ?
C5 H5A 0.9900 . ?
C5 H5B 0.9900 . ?
C5 C6 1.521(8) . ?
C6 H6A 0.9900 . ?
C6 H6B 0.9900 . ?
C6 C7 1.521(8) . ?
C7 H7A 0.9900 . ?
C7 H7B 0.9900 . ?
C7 C8 1.530(8) . ?
C8 H8A 0.9900 . ?
C8 H8B 0.9900 . ?
C8 C9 1.516(8) . ?
C9 H9A 0.9900 . ?
C9 H9B 0.9900 . ?
C9 C10 1.526(8) . ?
C10 H10A 0.9900 . ?
C10 H10B 0.9900 . ?
C10 C11 1.500(8) . ?
C11 H11A 0.9900 . ?
C11 H11B 0.9900 . ?
C12 C13 1.395(8) . ?
C12 C15 1.417(8) 3_676 ?
C13 C14 1.426(8) . ?
C13 C24 1.425(8) . ?
C14 C14 1.407(11) 3_676 ?
C14 C16 1.424(8) . ?
C15 C16 1.438(8) . ?
C15 C32 1.423(8) . ?
C16 C17 1.429(8) . ?
C17 C18 1.411(7) . ?
C17 C23 1.460(8) . ?
C18 C31 1.400(8) . ?
C19 C20 1.386(8) . ?
C19 C22 1.438(8) . ?
C20 C23 1.464(8) . ?
C21 H21 0.9500 . ?
C21 C22 1.340(9) . ?
C22 H22 0.9500 . ?
C23 C24 1.373(8) . ?
C24 H24 0.9500 . ?
C25 C26 1.388(8) . ?
C25 C30 1.396(9) . ?
C26 H26 0.9500 . ?
C26 C27 1.380(9) . ?
C27 H27 0.9500 . ?
C27 C28 1.370(10) . ?
C28 H28 0.9500 . ?
C28 C29 1.386(9) . ?
C29 H29 0.9500 . ?
C29 C30 1.386(9) . ?
C30 H30 0.9500 . ?
C31 H31 0.9500 . ?
C31 C32 1.369(8) . ?
C32 H32 0.9500 . ?
C33 H33 1.0000 . ?
C35 H35A 0.9800 . ?
C35 H35B 0.9800 . ?
C35 H35C 0.9800 . ?
C35 C1 1.57(3) . ?
C36 H36A 0.9800 . ?
C36 H36B 0.9800 . ?
C36 H36C 0.9800 . ?
C36 C34 1.42(3) . ?
C1 H1A 0.9900 . ?
C1 H1B 0.9900 . ?
C34 H34A 0.9900 . ?
C34 H34B 0.9900 . ?

loop_
_geom_torsion_atom_site_label_1
_geom_torsion_atom_site_label_2
_geom_torsion_atom_site_label_3
_geom_torsion_atom_site_label_4
_geom_torsion
_geom_torsion_site_symmetry_1
_geom_torsion_site_symmetry_2
_geom_torsion_site_symmetry_3
_geom_torsion_site_symmetry_4
_geom_torsion_publ_flag
S1 C20 C23 C17 -166.4(4) . . . . ?
S1 C20 C23 C24 9.6(8) . . . . ?
S1 C21 C22 C19 -0.6(8) . . . . ?
P1 C18 C31 C32 -175.4(5) . . . . ?
P1 C19 C20 S1 179.4(3) . . . . ?
P1 C19 C20 C23 2.2(9) . . . . ?
P1 C19 C22 C21 -179.5(5) . . . . ?
P1 C25 C26 C27 -179.8(5) . . . . ?
P1 C25 C30 C29 179.2(5) . . . . ?
O1 C12 C13 C14 -176.3(5) . . . . ?
O1 C12 C13 C24 4.4(9) . . . . ?
O2 P1 C18 C17 145.7(5) . . . . ?
O2 P1 C18 C31 -38.2(6) . . . . ?
O2 P1 C19 C20 -140.1(5) . . . . ?
O2 P1 C19 C22 40.6(7) . . . . ?
O2 P1 C25 C26 25.1(6) . . . . ?
O2 P1 C25 C30 -154.5(5) . . . . ?
C2 C3 C4 C5 175.2(7) . . . . ?
C3 C2 C1 C35 176.8(14) . . . . ?
C3 C2 C34 C36 74(2) . . . . ?
C3 C4 C5 C6 178.8(6) . . . . ?
C4 C5 C6 C7 -178.8(5) . . . . ?
C5 C6 C7 C8 178.5(6) . . . . ?
C6 C7 C8 C9 -174.6(5) . . . . ?
C7 C8 C9 C10 173.5(6) . . . . ?
C8 C9 C10 C11 -169.1(5) . . . . ?
C9 C10 C11 O1 -69.6(7) . . . . ?
C11 O1 C12 C13 -99.0(6) . . . . ?
C11 O1 C12 C15 82.6(7) . . . 3_676 ?
C12 O1 C11 C10 164.5(5) . . . . ?
C12 C13 C14 C14 -1.5(10) . . . 3_676 ?
C12 C13 C14 C16 178.7(5) . . . . ?
C12 C13 C24 C23 -179.5(6) . . . . ?
C12 C15 C16 C14 -0.1(8) 3_676 . . . ?
C12 C15 C16 C17 179.9(5) 3_676 . . . ?
C12 C15 C32 C31 177.7(6) 3_676 . . . ?
C13 C14 C16 C15 179.3(5) . . . . ?
C13 C14 C16 C17 -0.6(9) . . . . ?
C14 C13 C24 C23 1.2(9) . . . . ?
C14 C14 C16 C15 -0.5(10) 3_676 . . . ?
C14 C14 C16 C17 179.5(7) 3_676 . . . ?
C14 C16 C17 C18 -178.5(5) . . . . ?
C14 C16 C17 C23 4.0(8) . . . . ?
C15 C12 C13 C14 2.1(9) 3_676 . . . ?
C15 C12 C13 C24 -177.2(5) 3_676 . . . ?
C15 C16 C17 C18 1.5(8) . . . . ?
C15 C16 C17 C23 -176.0(5) . . . . ?
C16 C15 C32 C31 -5.0(9) . . . . ?
C16 C17 C18 P1 172.6(4) . . . . ?
C16 C17 C18 C31 -3.3(9) . . . . ?
C16 C17 C23 C20 171.2(5) . . . . ?
C16 C17 C23 C24 -4.8(8) . . . . ?
C17 C18 C31 C32 0.9(9) . . . . ?
C17 C23 C24 C13 2.3(9) . . . . ?
C18 P1 C19 C20 -14.4(6) . . . . ?
C18 P1 C19 C22 166.2(6) . . . . ?
C18 P1 C25 C26 -98.9(5) . . . . ?
C18 P1 C25 C30 81.5(5) . . . . ?
C18 C17 C23 C20 -6.2(9) . . . . ?
C18 C17 C23 C24 177.8(6) . . . . ?
C18 C31 C32 C15 3.4(9) . . . . ?
C19 P1 C18 C17 18.5(6) . . . . ?
C19 P1 C18 C31 -165.4(5) . . . . ?
C19 P1 C25 C26 153.0(5) . . . . ?
C19 P1 C25 C30 -26.6(6) . . . . ?
C19 C20 C23 C17 10.5(10) . . . . ?
C19 C20 C23 C24 -173.5(6) . . . . ?
C20 S1 C21 C22 -0.1(6) . . . . ?
C20 C19 C22 C21 1.1(8) . . . . ?
C20 C23 C24 C13 -173.7(6) . . . . ?
C21 S1 C20 C19 0.7(5) . . . . ?
C21 S1 C20 C23 178.1(5) . . . . ?
C22 C19 C20 S1 -1.2(7) . . . . ?
C22 C19 C20 C23 -178.4(6) . . . . ?
C23 C17 C18 P1 -10.0(8) . . . . ?
C23 C17 C18 C31 174.1(5) . . . . ?
C24 C13 C14 C14 177.9(7) . . . 3_676 ?
C24 C13 C14 C16 -2.0(8) . . . . ?
C25 P1 C18 C17 -92.6(5) . . . . ?
C25 P1 C18 C31 83.5(5) . . . . ?
C25 P1 C19 C20 95.6(5) . . . . ?
C25 P1 C19 C22 -83.7(6) . . . . ?
C25 C26 C27 C28 0.9(10) . . . . ?
C26 C25 C30 C29 -0.4(9) . . . . ?
C26 C27 C28 C29 -1.1(11) . . . . ?
C27 C28 C29 C30 0.5(11) . . . . ?
C28 C29 C30 C25 0.3(10) . . . . ?
C30 C25 C26 C27 -0.2(9) . . . . ?
C32 C15 C16 C14 -177.4(5) . . . . ?
C32 C15 C16 C17 2.5(8) . . . . ?
C1 C2 C3 C4 -171.7(12) . . . . ?
C34 C2 C3 C4 164.8(13) . . . . ?
